data_7156962
loop_
_publ_author_name
'Su, Zhenjie'
'Xie, Zengyang'
'Wang, Shan'
'Luo, Naili'
'Wang, Cunde'

_publ_section_title
;
 Direct synthesis of highly functionalized furans from donor-acceptor
 cyclopropanes via DBU-mediated ring expansion reactions.
;
_journal_issue 31
_journal_name_full 'Organic &amp; biomolecular chemistry'
_journal_page_first 7342
_journal_page_last 7351
_journal_paper_doi 10.1039/c9ob01308c
_journal_volume 17
_journal_year 2019
_chemical_formula_moiety 'C19 H15 Br N2 O'
_chemical_formula_sum 'C19 H15 Br N2 O'
_chemical_formula_weight 367.23
_space_group_IT_number 14
_space_group_name_Hall '-P 2ybc'
_space_group_name_H-M_alt 'P 1 21/c 1'
_symmetry_cell_setting monoclinic
_symmetry_space_group_name_Hall '-P 2ybc'
_symmetry_space_group_name_H-M 'P 1 21/c 1'
_atom_sites_solution_hydrogens geom
_atom_sites_solution_primary direct
_atom_sites_solution_secondary difmap
_audit_creation_method SHELXL-97
_audit_update_record
;
2019-01-17 deposited with the CCDC.    2019-07-08 downloaded from the CCDC.
;
_cell_angle_alpha 90.00
_cell_angle_beta 92.159(4)
_cell_angle_gamma 90.00
_cell_formula_units_Z 4
_cell_length_a 11.5956(17)
_cell_length_b 5.0269(7)
_cell_length_c 33.000(5)
_cell_measurement_reflns_used 1667
_cell_measurement_temperature 293(2)
_cell_measurement_theta_max 21.18
_cell_measurement_theta_min 2.98
_cell_volume 1922.2(5)
_computing_cell_refinement 'Bruker SMART'
_computing_data_collection 'Bruker SMART'
_computing_data_reduction 'Bruker SAINT'
_computing_molecular_graphics 'Bruker SHELXTL'
_computing_publication_material 'Bruker SHELXTL'
_computing_structure_refinement 'Bruker SHELXTL'
_computing_structure_solution 'Bruker SHELXTL'
_diffrn_ambient_temperature 293(2)
_diffrn_measured_fraction_theta_full 0.970
_diffrn_measured_fraction_theta_max 0.970
_diffrn_measurement_device_type 'CCD area detector'
_diffrn_measurement_method 'phi and omega scans'
_diffrn_radiation_monochromator graphite
_diffrn_radiation_source 'fine-focus sealed tube'
_diffrn_radiation_type MoK\a
_diffrn_radiation_wavelength 0.71073
_diffrn_reflns_av_R_equivalents 0.0703
_diffrn_reflns_av_sigmaI/netI 0.1299
_diffrn_reflns_limit_h_max 11
_diffrn_reflns_limit_h_min -13
_diffrn_reflns_limit_k_max 5
_diffrn_reflns_limit_k_min -5
_diffrn_reflns_limit_l_max 38
_diffrn_reflns_limit_l_min -35
_diffrn_reflns_number 7664
_diffrn_reflns_theta_full 24.99
_diffrn_reflns_theta_max 24.99
_diffrn_reflns_theta_min 1.23
_exptl_absorpt_coefficient_mu 2.143
_exptl_absorpt_correction_type none
_exptl_crystal_colour colourless
_exptl_crystal_density_diffrn 1.269
_exptl_crystal_density_method 'not measured'
_exptl_crystal_description blocker
_exptl_crystal_F_000 744
_exptl_crystal_size_max 0.35
_exptl_crystal_size_mid 0.33
_exptl_crystal_size_min 0.3
_refine_diff_density_max 0.353
_refine_diff_density_min -0.370
_refine_diff_density_rms 0.095
_refine_ls_extinction_method none
_refine_ls_goodness_of_fit_ref 0.891
_refine_ls_hydrogen_treatment mixed
_refine_ls_matrix_type full
_refine_ls_number_parameters 209
_refine_ls_number_reflns 3256
_refine_ls_number_restraints 0
_refine_ls_restrained_S_all 0.891
_refine_ls_R_factor_all 0.1230
_refine_ls_R_factor_gt 0.0540
_refine_ls_shift/su_max 0.001
_refine_ls_shift/su_mean 0.000
_refine_ls_structure_factor_coef Fsqd
_refine_ls_weighting_details 'calc w=1/[\s^2^(Fo^2^)+(0.0736P)^2^+0.0000P] where P=(Fo^2^+2Fc^2^)/3'
_refine_ls_weighting_scheme calc
_refine_ls_wR_factor_gt 0.1289
_refine_ls_wR_factor_ref 0.1448
_reflns_number_gt 1698
_reflns_number_total 3352
_reflns_threshold_expression >2sigma(I)
_cod_data_source_file c9ob01308c2.cif
_cod_data_source_block 001
_cod_depositor_comments
;
The following automatic conversions were performed:

'_symmetry_cell_setting' value 'Monoclinic' changed to 'monoclinic'
according to
/home/data/users/saulius/crontab/automatic-downloads/rss-feeds/RSC/lib/dictionaries/cif_core.dic
dictionary named 'cif_core.dic' version 2.4.2 from 2011-04-26.

Automatic conversion script
Id: cif_fix_values 4973 2017-02-22 13:04:09Z antanas 

 Adding full bibliography for 7156957--7156963.cif.
;
_cod_original_sg_symbol_H-M 'P2(1)/c  '
_cod_database_code 7156962

loop_
_symmetry_equiv_pos_as_xyz
'x, y, z'
'-x, y+1/2, -z+1/2'
'-x, -y, -z'
'x, -y-1/2, z-1/2'

loop_
_atom_site_label
_atom_site_type_symbol
_atom_site_fract_x
_atom_site_fract_y
_atom_site_fract_z
_atom_site_U_iso_or_equiv
_atom_site_adp_type
_atom_site_occupancy
_atom_site_symmetry_multiplicity
_atom_site_calc_flag
_atom_site_refinement_flags
Br1 Br 0.91756(5) -0.42933(12) 0.222912(19) 0.0570(3) Uani 1 1 d .
O1 O 0.7499(3) 0.5305(7) 0.08537(11) 0.0533(10) Uani 1 1 d .
C8 C 0.4238(4) 0.5567(10) 0.16346(16) 0.0419(14) Uani 1 1 d .
H8 H 0.4996 0.6160 0.1626 0.050 Uiso 1 1 calc R
C6 C 0.4611(4) 0.2472(10) 0.10445(17) 0.0461(15) Uani 1 1 d .
H6A H 0.4849 0.0725 0.1141 0.055 Uiso 1 1 calc R
H6B H 0.4144 0.2214 0.0798 0.055 Uiso 1 1 calc R
C3 C 0.5663(5) 0.3970(10) 0.09393(16) 0.0431(14) Uani 1 1 d .
C4 C 0.6772(5) 0.3607(10) 0.10656(17) 0.0457(15) Uani 1 1 d .
C10 C 0.2432(5) 0.5677(14) 0.1940(2) 0.0717(19) Uani 1 1 d .
H10 H 0.1951 0.6352 0.2135 0.086 Uiso 1 1 calc R
C15 C 0.6787(4) 0.0698(11) 0.16743(17) 0.0480(15) Uani 1 1 d .
H15 H 0.6028 0.1187 0.1718 0.058 Uiso 1 1 calc R
C18 C 0.9071(5) -0.0650(12) 0.15664(18) 0.0534(15) Uani 1 1 d .
H18 H 0.9843 -0.1078 0.1535 0.064 Uiso 1 1 calc R
C16 C 0.7314(5) -0.1079(10) 0.19259(17) 0.0473(15) Uani 1 1 d .
H16 H 0.6914 -0.1836 0.2136 0.057 Uiso 1 1 calc R
C14 C 0.7352(5) 0.1817(11) 0.13514(17) 0.0424(14) Uani 1 1 d .
C2 C 0.5681(5) 0.6027(11) 0.06379(17) 0.0468(15) Uani 1 1 d .
C13 C 0.3993(5) 0.8676(11) 0.22291(18) 0.0606(17) Uani 1 1 d .
H13A H 0.3583 0.8522 0.2475 0.091 Uiso 1 1 calc R
H13B H 0.3879 1.0424 0.2117 0.091 Uiso 1 1 calc R
H13C H 0.4801 0.8385 0.2286 0.091 Uiso 1 1 calc R
C7 C 0.3861(5) 0.3688(10) 0.13563(18) 0.0467(15) Uani 1 1 d .
N2 N 0.3963(5) 0.7862(12) 0.02192(17) 0.0801(17) Uani 1 1 d .
C1 C 0.6799(6) 0.6746(12) 0.05963(18) 0.0559(16) Uani 1 1 d .
C11 C 0.2011(6) 0.3781(14) 0.1676(2) 0.085(2) Uani 1 1 d .
H11 H 0.1262 0.3144 0.1695 0.102 Uiso 1 1 calc R
C19 C 0.8518(5) 0.1118(11) 0.13116(18) 0.0542(16) Uani 1 1 d .
H19 H 0.8927 0.1888 0.1105 0.065 Uiso 1 1 calc R
C5 C 0.4742(6) 0.7076(13) 0.04048(18) 0.0572(17) Uani 1 1 d .
C9 C 0.3543(5) 0.6612(10) 0.19259(17) 0.0460(15) Uani 1 1 d .
C17 C 0.8461(5) -0.1775(10) 0.18684(18) 0.0466(15) Uani 1 1 d .
C12 C 0.2721(5) 0.2824(14) 0.1379(2) 0.076(2) Uani 1 1 d .
H12 H 0.2431 0.1585 0.1193 0.091 Uiso 1 1 calc R
N1 N 0.7351(4) 0.8494(10) 0.03634(15) 0.0708(16) Uani 1 1 d .
H1A H 0.6966 0.9466 0.0192 0.085 Uiso 1 1 calc R
H1B H 0.8090 0.8640 0.0386 0.085 Uiso 1 1 calc R

loop_
_atom_site_aniso_label
_atom_site_aniso_U_11
_atom_site_aniso_U_22
_atom_site_aniso_U_33
_atom_site_aniso_U_23
_atom_site_aniso_U_13
_atom_site_aniso_U_12
Br1 0.0493(4) 0.0524(4) 0.0686(5) 0.0086(3) -0.0072(3) 0.0027(3)
O1 0.056(2) 0.057(2) 0.047(2) 0.006(2) 0.005(2) -0.001(2)
C8 0.034(3) 0.038(3) 0.054(4) 0.005(3) 0.009(3) 0.002(3)
C6 0.047(3) 0.043(3) 0.048(4) -0.009(3) -0.001(3) 0.005(3)
C3 0.049(4) 0.042(4) 0.038(3) -0.007(3) 0.005(3) 0.010(3)
C4 0.052(4) 0.042(3) 0.044(4) 0.000(3) 0.011(3) 0.005(3)
C10 0.054(4) 0.077(5) 0.086(5) -0.010(4) 0.020(4) 0.000(4)
C15 0.030(3) 0.056(4) 0.059(4) 0.008(3) 0.018(3) 0.005(3)
C18 0.037(3) 0.065(4) 0.059(4) 0.014(4) 0.009(3) -0.010(3)
C16 0.049(3) 0.046(4) 0.047(4) 0.012(3) 0.008(3) 0.004(3)
C14 0.038(3) 0.041(3) 0.047(4) -0.007(3) -0.003(3) 0.000(3)
C2 0.052(4) 0.048(4) 0.040(4) -0.008(3) 0.001(3) 0.005(3)
C13 0.062(4) 0.051(4) 0.069(4) -0.011(3) 0.016(4) 0.001(3)
C7 0.048(4) 0.040(3) 0.052(4) 0.001(3) -0.001(3) -0.002(3)
N2 0.089(4) 0.087(4) 0.062(4) 0.003(3) -0.016(3) 0.017(4)
C1 0.080(5) 0.050(4) 0.037(4) 0.000(3) 0.001(4) 0.015(4)
C11 0.049(4) 0.090(6) 0.117(7) -0.022(5) 0.012(5) -0.018(4)
C19 0.054(4) 0.057(4) 0.052(4) 0.008(3) 0.009(3) -0.005(3)
C5 0.069(4) 0.060(4) 0.043(4) -0.010(3) 0.001(4) 0.011(4)
C9 0.041(3) 0.041(3) 0.058(4) 0.000(3) 0.011(3) 0.001(3)
C17 0.042(3) 0.040(3) 0.057(4) -0.005(3) -0.010(3) 0.003(3)
C12 0.053(4) 0.079(5) 0.096(6) -0.032(4) 0.003(4) -0.020(4)
N1 0.066(3) 0.080(4) 0.067(4) 0.027(3) 0.005(3) 0.006(3)

loop_
_atom_type_symbol
_atom_type_description
_atom_type_scat_dispersion_real
_atom_type_scat_dispersion_imag
_atom_type_scat_source
C C 0.0033 0.0016 'International Tables Vol C Tables 4.2.6.8 and 6.1.1.4'
H H 0.0000 0.0000 'International Tables Vol C Tables 4.2.6.8 and 6.1.1.4'
N N 0.0061 0.0033 'International Tables Vol C Tables 4.2.6.8 and 6.1.1.4'
O O 0.0106 0.0060 'International Tables Vol C Tables 4.2.6.8 and 6.1.1.4'
Br Br -0.2901 2.4595 'International Tables Vol C Tables 4.2.6.8 and 6.1.1.4'

loop_
_geom_angle_atom_site_label_1
_geom_angle_atom_site_label_2
_geom_angle_atom_site_label_3
_geom_angle
C1 O1 C4 106.2(5)
C7 C8 C9 123.1(5)
C3 C6 C7 117.1(4)
C4 C3 C2 105.8(5)
C4 C3 C6 129.8(5)
C2 C3 C6 124.1(5)
C3 C4 O1 110.3(5)
C3 C4 C14 134.3(5)
O1 C4 C14 115.3(5)
C11 C10 C9 121.9(6)
C16 C15 C14 121.5(5)
C19 C18 C17 118.3(5)
C15 C16 C17 119.6(5)
C15 C14 C19 116.9(5)
C15 C14 C4 121.9(5)
C19 C14 C4 121.2(6)
C1 C2 C5 124.4(6)
C1 C2 C3 107.5(5)
C5 C2 C3 128.0(6)
C8 C7 C12 117.0(6)
C8 C7 C6 123.9(5)
C12 C7 C6 119.0(5)
N1 C1 C2 135.1(6)
N1 C1 O1 114.7(6)
C2 C1 O1 110.2(6)
C10 C11 C12 119.0(6)
C18 C19 C14 122.3(6)
N2 C5 C2 178.0(7)
C10 C9 C8 117.8(6)
C10 C9 C13 120.7(6)
C8 C9 C13 121.5(5)
C18 C17 C16 121.2(5)
C18 C17 Br1 120.4(4)
C16 C17 Br1 118.4(5)
C11 C12 C7 121.2(6)

loop_
_geom_bond_atom_site_label_1
_geom_bond_atom_site_label_2
_geom_bond_distance
Br1 C17 1.906(5)
O1 C1 1.361(6)
O1 C4 1.405(6)
C8 C7 1.377(7)
C8 C9 1.382(7)
C6 C3 1.486(7)
C6 C7 1.502(7)
C3 C4 1.349(7)
C3 C2 1.435(7)
C4 C14 1.451(7)
C10 C11 1.369(8)
C10 C9 1.374(8)
C15 C16 1.350(7)
C15 C14 1.391(7)
C18 C19 1.366(7)
C18 C17 1.366(7)
C16 C17 1.395(7)
C14 C19 1.408(7)
C2 C1 1.357(8)
C2 C5 1.412(8)
C13 C9 1.520(7)
C7 C12 1.396(8)
N2 C5 1.142(7)
C1 N1 1.346(7)
C11 C12 1.388(9)
